data_2204337
loop_
_publ_author_name
'Fettinger, James C.'
'Wu, Anxin'
'Isaacs, Lyle'

_publ_section_title
;
 A DMSO-capped dimeric glycoluril derivative
;
_journal_issue 10
_journal_name_full 'Acta Crystallographica Section E'
_journal_page_first o1814
_journal_page_last o1816
_journal_paper_doi 10.1107/S1600536804022834
_journal_volume 60
_journal_year 2004
_chemical_formula_iupac 'C16 H18 N4 O2, C2 H6 O S'
_chemical_formula_moiety 'C16 H18 N4 O2, C2 H6 O S'
_chemical_formula_sum 'C18 H24 N4 O3 S'
_chemical_formula_weight 376.47
_chemical_name_systematic ?
_space_group_IT_number 14
_symmetry_cell_setting monoclinic
_symmetry_space_group_name_Hall '-P 2ybc'
_symmetry_space_group_name_H-M 'P 1 21/c 1'
_atom_sites_solution_hydrogens difmap
_atom_sites_solution_primary direct
_atom_sites_solution_secondary direct
_audit_creation_method SHELXL-97
_cell_angle_alpha 90.00
_cell_angle_beta 97.3630(10)
_cell_angle_gamma 90.00
_cell_formula_units_Z 4
_cell_length_a 6.6874(2)
_cell_length_b 16.5431(5)
_cell_length_c 16.7931(5)
_cell_measurement_reflns_used 5047
_cell_measurement_temperature 193(2)
_cell_measurement_theta_max 28.46
_cell_measurement_theta_min 2.46
_cell_volume 1842.51(10)
_computing_cell_refinement SMART
_computing_data_collection 'SMART (Bruker , 2001)'
_computing_data_reduction 'SAINT (Bruker , 2001)'
_computing_molecular_graphics 'SHELXTL (Sheldrick, 1994)'
_computing_publication_material SHELXTL
_computing_structure_refinement 'SHELXL97 (Sheldrick, 1997)'
_computing_structure_solution 'SHELXS97 (Sheldrick, 1997)'
_diffrn_ambient_temperature 193(2)
_diffrn_measured_fraction_theta_full 0.998
_diffrn_measured_fraction_theta_max 0.998
_diffrn_measurement_device_type 'Bruker SMART CCD area-detector'
_diffrn_measurement_method '\f and \w'
_diffrn_radiation_monochromator graphite
_diffrn_radiation_source 'fine-focus sealed tube'
_diffrn_radiation_type MoK\a
_diffrn_radiation_wavelength 0.71073
_diffrn_reflns_av_R_equivalents 0.0164
_diffrn_reflns_av_sigmaI/netI 0.0121
_diffrn_reflns_limit_h_max 8
_diffrn_reflns_limit_h_min -6
_diffrn_reflns_limit_k_max 21
_diffrn_reflns_limit_k_min -21
_diffrn_reflns_limit_l_max 21
_diffrn_reflns_limit_l_min -21
_diffrn_reflns_number 19374
_diffrn_reflns_theta_full 27.50
_diffrn_reflns_theta_max 27.50
_diffrn_reflns_theta_min 1.74
_diffrn_standards_decay_% 0
_diffrn_standards_number 0
_exptl_absorpt_coefficient_mu 0.202
_exptl_absorpt_correction_T_max 0.9752
_exptl_absorpt_correction_T_min 0.9320
_exptl_absorpt_correction_type empirical
_exptl_absorpt_process_details '(SADABS; Blessing, 1995; Sheldrick, 1996)'
_exptl_crystal_colour Colorless
_exptl_crystal_density_diffrn 1.357
_exptl_crystal_density_method 'not measured'
_exptl_crystal_description Block
_exptl_crystal_F_000 800
_exptl_crystal_size_max 0.410
_exptl_crystal_size_mid 0.263
_exptl_crystal_size_min 0.125
_refine_diff_density_max 0.452
_refine_diff_density_min -0.421
_refine_ls_extinction_method none
_refine_ls_goodness_of_fit_ref 1.108
_refine_ls_hydrogen_treatment refall
_refine_ls_matrix_type full
_refine_ls_number_parameters 331
_refine_ls_number_reflns 4232
_refine_ls_number_restraints 0
_refine_ls_restrained_S_all 1.108
_refine_ls_R_factor_all 0.0483
_refine_ls_R_factor_gt 0.0412
_refine_ls_shift/su_max 0.000
_refine_ls_shift/su_mean 0.000
_refine_ls_structure_factor_coef Fsqd
_refine_ls_weighting_details 'calc w = 1/[\s^2^(Fo^2^)+(0.0666P)^2^+0.4304P] where P = (Fo^2^+2Fc^2^)/3'
_refine_ls_weighting_scheme calc
_refine_ls_wR_factor_gt 0.1169
_refine_ls_wR_factor_ref 0.1228
_reflns_number_gt 3620
_reflns_number_total 4232
_reflns_threshold_expression I>2\s(I)
_cod_data_source_file gh6000.cif
_cod_data_source_block I
_cod_depositor_comments
;
The following automatic conversions were performed:
'_symmetry_cell_setting' value 'Monoclinic' changed to 'monoclinic'
according to '/home/saulius/struct/CIF-dictionaries/cif_core.dic'
dictionary named 'cif_core.dic' version 2.4.1 from 2010-06-29.

Automatic conversion script
Id: cif_fix_enum 1527 2010-12-29 10:47:43Z saulius 

The following automatic conversions were performed:

'_symmetry_cell_setting' value 'Monoclinic' changed to 'monoclinic'
according to /home/saulius/struct/CIF-dictionaries/cif_core.dic
dictionary named 'cif_core.dic' version 2.4.1 from 2010-06-29.

Automatic conversion script
Id: cif_fix_values 1715 2011-07-08 13:25:40Z adriana 
;
_cod_original_sg_symbol_H-M 'P 21/c'
_cod_database_code 2204337
_cod_database_fobs_code 2204337

loop_
_symmetry_equiv_pos_as_xyz
'x, y, z'
'-x, y+1/2, -z+1/2'
'-x, -y, -z'
'x, -y-1/2, z-1/2'

loop_
_atom_site_label
_atom_site_fract_x
_atom_site_fract_y
_atom_site_fract_z
_atom_site_U_iso_or_equiv
_atom_site_adp_type
_atom_site_calc_flag
_atom_site_occupancy
_atom_site_type_symbol
C1 0.6359(2) 0.09979(7) 0.46296(7) 0.0320(3) Uani d 1 C
N1 0.83158(18) 0.25679(6) 0.56403(7) 0.0344(2) Uani d 1 N
O1 0.49572(16) 0.07349(6) 0.41481(6) 0.0405(2) Uani d 1 O
C2 0.89146(19) 0.18602(7) 0.52140(7) 0.0304(3) Uani d 1 C
H2 0.775(3) 0.1352(11) 0.6908(11) 0.045(5) Uiso d 1 H
N2 0.7883(2) 0.15698(7) 0.64730(7) 0.0396(3) Uani d 1 N
C3 0.76470(19) 0.23783(8) 0.63595(8) 0.0344(3) Uani d 1 C
H3 0.655(3) 0.0244(11) 0.5549(10) 0.041(4) Uiso d 1 H
N3 0.70792(19) 0.06634(7) 0.53477(7) 0.0387(3) Uani d 1 N
O3 0.70014(18) 0.28650(6) 0.68126(6) 0.0473(3) Uani d 1 O
C4 0.86170(18) 0.11529(7) 0.58104(7) 0.0302(3) Uani d 1 C
N4 0.74885(17) 0.16639(6) 0.45117(6) 0.0336(2) Uani d 1 N
C5 1.0553(2) 0.06868(10) 0.60702(9) 0.0418(3) Uani d 1 C
H5A 1.087(3) 0.0366(12) 0.5583(12) 0.059(5) Uiso d 1 H
H5B 1.029(3) 0.0320(13) 0.6483(13) 0.065(6) Uiso d 1 H
C6 1.2291(3) 0.12588(16) 0.63536(11) 0.0629(5) Uani d 1 C
H6A 1.345(4) 0.0958(16) 0.6480(15) 0.091(8) Uiso d 1 H
H6B 1.208(4) 0.1474(15) 0.6842(16) 0.082(7) Uiso d 1 H
C7 1.2586(2) 0.19334(11) 0.57647(13) 0.0548(4) Uani d 1 C
H7A 1.252(4) 0.2477(17) 0.6017(17) 0.098(8) Uiso d 1 H
H7B 1.403(4) 0.1918(14) 0.5609(15) 0.086(7) Uiso d 1 H
C8 1.1076(2) 0.19126(10) 0.50119(10) 0.0441(3) Uani d 1 C
H8A 1.129(3) 0.1425(11) 0.4668(10) 0.042(4) Uiso d 1 H
H8B 1.121(3) 0.2401(12) 0.4707(11) 0.051(5) Uiso d 1 H
C9 0.6993(2) 0.22307(8) 0.38485(8) 0.0389(3) Uani d 1 C
C9A 0.5513(2) 0.28799(8) 0.40256(8) 0.0374(3) Uani d 1 C
H9A 0.643(3) 0.1909(11) 0.3360(11) 0.050(5) Uiso d 1 H
H9B 0.828(3) 0.2488(11) 0.3734(11) 0.050(5) Uiso d 1 H
C10 0.3721(3) 0.29819(10) 0.35129(10) 0.0500(4) Uani d 1 C
H10 0.345(3) 0.2628(11) 0.3078(11) 0.044(4) Uiso d 1 H
C11 0.2316(3) 0.35680(12) 0.36645(13) 0.0599(5) Uani d 1 C
H11 0.114(4) 0.3629(13) 0.3323(13) 0.066(6) Uiso d 1 H
C12 0.2691(3) 0.40479(11) 0.43322(13) 0.0573(5) Uani d 1 C
H12 0.174(4) 0.4468(13) 0.4442(13) 0.067(6) Uiso d 1 H
C13 0.4480(3) 0.39593(9) 0.48478(10) 0.0471(4) Uani d 1 C
C13A 0.5911(2) 0.33871(8) 0.46985(8) 0.0369(3) Uani d 1 C
H13 0.478(3) 0.4318(11) 0.5315(11) 0.049(5) Uiso d 1 H
C14 0.7898(2) 0.33442(8) 0.52454(9) 0.0405(3) Uani d 1 C
H14A 0.898(3) 0.3475(10) 0.4929(11) 0.045(4) Uiso d 1 H
H14B 0.788(3) 0.3765(11) 0.5671(11) 0.050(5) Uiso d 1 H
O21 0.1800(3) -0.05242(9) 0.21689(8) 0.0733(4) Uani d 1 O
S21 0.25130(8) 0.02180(3) 0.17891(2) 0.06110(17) Uani d 1 S
C22 0.5102(3) 0.03347(12) 0.21644(12) 0.0587(5) Uani d 1 C
H22A 0.527(3) 0.0328(13) 0.2736(14) 0.066(6) Uiso d 1 H
H22B 0.561(4) 0.0848(15) 0.1975(14) 0.078(7) Uiso d 1 H
H22C 0.584(4) -0.0117(15) 0.1949(15) 0.079(7) Uiso d 1 H
C23 0.1626(5) 0.10608(18) 0.23081(19) 0.0865(8) Uani d 1 C
H23A 0.027(5) 0.1049(18) 0.2180(18) 0.105(10) Uiso d 1 H
H23B 0.209(5) 0.153(2) 0.2079(19) 0.107(10) Uiso d 1 H
H23C 0.214(4) 0.1018(16) 0.2906(17) 0.086(7) Uiso d 1 H

loop_
_atom_site_aniso_label
_atom_site_aniso_U_11
_atom_site_aniso_U_22
_atom_site_aniso_U_33
_atom_site_aniso_U_12
_atom_site_aniso_U_13
_atom_site_aniso_U_23
C1 0.0355(6) 0.0305(6) 0.0300(6) 0.0001(5) 0.0045(5) -0.0017(5)
N1 0.0408(6) 0.0294(5) 0.0324(5) 0.0012(4) 0.0029(4) -0.0037(4)
O1 0.0467(6) 0.0393(5) 0.0332(5) -0.0075(4) -0.0043(4) -0.0012(4)
C2 0.0306(6) 0.0299(6) 0.0307(6) -0.0003(5) 0.0042(5) -0.0017(5)
N2 0.0504(7) 0.0376(6) 0.0338(6) 0.0022(5) 0.0167(5) -0.0007(5)
C3 0.0311(6) 0.0368(6) 0.0349(6) -0.0014(5) 0.0027(5) -0.0073(5)
N3 0.0431(6) 0.0359(6) 0.0345(6) -0.0108(5) -0.0048(5) 0.0059(5)
O3 0.0543(6) 0.0444(6) 0.0448(6) 0.0030(5) 0.0122(5) -0.0142(4)
C4 0.0303(6) 0.0315(6) 0.0288(6) 0.0002(5) 0.0042(4) -0.0016(4)
N4 0.0416(6) 0.0312(5) 0.0273(5) -0.0027(4) 0.0022(4) 0.0002(4)
C5 0.0362(7) 0.0464(8) 0.0426(7) 0.0088(6) 0.0046(6) 0.0082(6)
C6 0.0349(8) 0.1043(16) 0.0471(9) -0.0106(9) -0.0038(7) 0.0088(10)
C7 0.0323(8) 0.0505(9) 0.0794(12) -0.0016(6) -0.0007(7) -0.0050(8)
C8 0.0356(7) 0.0464(8) 0.0525(8) 0.0006(6) 0.0141(6) 0.0082(7)
C9 0.0529(8) 0.0363(7) 0.0277(6) -0.0025(6) 0.0062(6) 0.0026(5)
C9A 0.0440(7) 0.0340(6) 0.0338(6) -0.0031(5) 0.0038(5) 0.0100(5)
C10 0.0579(10) 0.0459(8) 0.0431(8) -0.0065(7) -0.0060(7) 0.0171(7)
C11 0.0462(9) 0.0591(10) 0.0715(12) 0.0015(8) -0.0030(8) 0.0359(9)
C12 0.0531(10) 0.0476(9) 0.0746(12) 0.0132(7) 0.0209(9) 0.0289(9)
C13 0.0592(9) 0.0347(7) 0.0506(8) 0.0077(6) 0.0187(7) 0.0127(6)
C13A 0.0441(7) 0.0296(6) 0.0380(7) -0.0001(5) 0.0088(5) 0.0071(5)
C14 0.0489(8) 0.0289(6) 0.0430(7) -0.0027(6) 0.0028(6) -0.0027(5)
O21 0.0928(11) 0.0696(8) 0.0548(7) -0.0407(8) -0.0004(7) 0.0151(6)
S21 0.0855(4) 0.0587(3) 0.0359(2) -0.0266(2) -0.0044(2) 0.01075(17)
C22 0.0736(12) 0.0551(10) 0.0500(10) -0.0155(9) 0.0185(9) -0.0047(8)
C23 0.0872(19) 0.0778(16) 0.0880(18) 0.0202(14) -0.0131(14) 0.0134(13)

loop_
_atom_type_symbol
_atom_type_description
_atom_type_scat_dispersion_real
_atom_type_scat_dispersion_imag
_atom_type_scat_source
C C 0.0033 0.0016 'International Tables Vol C Tables 4.2.6.8 and 6.1.1.4'
H H 0.0000 0.0000 'International Tables Vol C Tables 4.2.6.8 and 6.1.1.4'
N N 0.0061 0.0033 'International Tables Vol C Tables 4.2.6.8 and 6.1.1.4'
O O 0.0106 0.0060 'International Tables Vol C Tables 4.2.6.8 and 6.1.1.4'
S S 0.1246 0.1234 'International Tables Vol C Tables 4.2.6.8 and 6.1.1.4'

loop_
_geom_angle_atom_site_label_1
_geom_angle_atom_site_label_2
_geom_angle_atom_site_label_3
_geom_angle
_geom_angle_publ_flag
O1 C1 N3 126.21(12) no
O1 C1 N4 125.23(12) no
N3 C1 N4 108.53(11) no
C3 N1 C2 112.90(10) yes
C3 N1 C14 122.39(11) yes
C2 N1 C14 122.31(11) yes
N1 C2 N4 112.66(10) no
N1 C2 C8 113.04(11) no
N4 C2 C8 111.88(11) no
N1 C2 C4 102.74(9) no
N4 C2 C4 103.14(9) no
C8 C2 C4 112.63(11) no
C3 N2 C4 113.97(11) no
C3 N2 H2 121.8(12) no
C4 N2 H2 123.8(12) no
O3 C3 N2 127.21(13) no
O3 C3 N1 125.15(13) no
N2 C3 N1 107.63(11) no
C1 N3 C4 113.21(11) no
C1 N3 H3 123.7(12) no
C4 N3 H3 122.4(12) no
N2 C4 N3 112.96(11) no
N2 C4 C5 112.39(11) no
N3 C4 C5 112.87(11) no
N2 C4 C2 102.63(10) no
N3 C4 C2 102.31(10) no
C5 C4 C2 112.82(11) no
C1 N4 C2 112.34(10) yes
C1 N4 C9 123.57(11) yes
C2 N4 C9 122.39(11) yes
C4 C5 C6 111.16(15) no
C4 C5 H5A 107.0(12) no
C6 C5 H5A 110.0(12) no
C4 C5 H5B 107.4(13) no
C6 C5 H5B 111.9(13) no
H5A C5 H5B 109.2(17) no
C7 C6 C5 114.15(14) no
C7 C6 H6A 111.6(17) no
C5 C6 H6A 108.8(17) no
C7 C6 H6B 110.0(16) no
C5 C6 H6B 108.7(16) no
H6A C6 H6B 103(2) no
C8 C7 C6 113.46(14) no
C8 C7 H7A 108.3(16) no
C6 C7 H7A 111.7(16) no
C8 C7 H7B 109.4(14) no
C6 C7 H7B 110.5(14) no
H7A C7 H7B 102.9(19) no
C7 C8 C2 111.36(13) no
C7 C8 H8A 111.4(10) no
C2 C8 H8A 106.9(10) no
C7 C8 H8B 109.1(11) no
C2 C8 H8B 108.5(11) no
H8A C8 H8B 109.5(14) no
N4 C9 C9A 113.29(11) no
N4 C9 H9A 107.8(10) no
C9A C9 H9A 110.2(11) no
N4 C9 H9B 107.6(11) no
C9A C9 H9B 109.6(11) no
H9A C9 H9B 108.2(15) no
C10 C9A C13A 118.95(14) no
C10 C9A C9 119.74(14) no
C13A C9A C9 121.31(13) no
C9A C10 C11 121.14(17) no
C9A C10 H10 118.3(11) no
C11 C10 H10 120.5(11) no
C12 C11 C10 119.64(17) no
C12 C11 H11 120.0(14) no
C10 C11 H11 120.4(14) no
C11 C12 C13 120.04(17) no
C11 C12 H12 120.8(14) no
C13 C12 H12 119.1(14) no
C13A C13 C12 121.06(17) no
C13A C13 H13 118.8(11) no
C12 C13 H13 120.1(11) no
C13 C13A C9A 119.16(14) no
C13 C13A C14 119.48(14) no
C9A C13A C14 121.32(13) no
N1 C14 C13A 114.78(11) no
N1 C14 H14A 109.3(10) no
C13A C14 H14A 108.4(11) no
N1 C14 H14B 107.9(10) no
C13A C14 H14B 108.2(11) no
H14A C14 H14B 108.1(15) no
O21 S21 C22 106.78(10) no
O21 S21 C23 106.85(14) no
C22 S21 C23 96.41(13) no
S21 C22 H22A 109.9(13) no
S21 C22 H22B 109.9(15) no
H22A C22 H22B 109.6(19) no
S21 C22 H22C 107.2(15) no
H22A C22 H22C 111(2) no
H22B C22 H22C 109.0(19) no
S21 C23 H23A 105(2) no
S21 C23 H23B 107(2) no
H23A C23 H23B 107(3) no
S21 C23 H23C 109.6(15) no
H23A C23 H23C 116(2) no
H23B C23 H23C 112(2) no

loop_
_geom_bond_atom_site_label_1
_geom_bond_atom_site_label_2
_geom_bond_distance
_geom_bond_publ_flag
C1 O1 1.2358(16) no
C1 N3 1.3578(17) no
C1 N4 1.3647(16) no
N1 C3 1.3767(17) no
N1 C2 1.4550(16) no
N1 C14 1.4559(17) no
C2 N4 1.4553(16) no
C2 C8 1.5287(19) yes
C2 C4 1.5694(17) yes
N2 C3 1.3574(18) no
N2 C4 1.4474(16) no
N2 H2 0.829(19) no
C3 O3 1.2239(16) no
N3 C4 1.4533(16) no
N3 H3 0.869(18) no
C4 C5 1.5219(18) yes
N4 C9 1.4610(17) no
C5 C6 1.527(3) yes
C5 H5A 1.02(2) no
C5 H5B 0.95(2) no
C6 C7 1.521(3) yes
C6 H6A 0.92(3) no
C6 H6B 0.92(3) no
C7 C8 1.514(2) yes
C7 H7A 1.00(3) no
C7 H7B 1.03(3) no
C8 H8A 1.013(17) no
C8 H8B 0.97(2) no
C9 C9A 1.516(2) no
C9 H9A 1.010(19) no
C9 H9B 1.002(19) no
C9A C10 1.393(2) no
C9A C13A 1.405(2) no
C10 C11 1.397(3) no
C10 H10 0.936(18) no
C11 C12 1.370(3) no
C11 H11 0.92(2) no
C12 C13 1.392(3) no
C12 H12 0.98(2) no
C13 C13A 1.392(2) no
C13 H13 0.984(19) no
C13A C14 1.517(2) no
C14 H14A 0.977(19) no
C14 H14B 0.998(19) no
O21 S21 1.4900(13) yes
S21 C22 1.776(2) yes
S21 C23 1.786(3) yes
C22 H22A 0.95(2) no
C22 H22B 0.98(2) no
C22 H22C 0.99(3) no
C23 H23A 0.91(3) no
C23 H23B 0.93(3) no
C23 H23C 1.02(3) no

loop_
_geom_hbond_atom_site_label_D
_geom_hbond_atom_site_label_H
_geom_hbond_atom_site_label_A
_geom_hbond_site_symmetry_A
_geom_hbond_distance_DH
_geom_hbond_distance_HA
_geom_hbond_distance_DA
_geom_hbond_angle_DHA
N2 H2 O21 3_656 0.829(19) 2.062(19) 2.8484(18) 158.2(17)
N3 H3 O1 3_656 0.869(18) 2.005(19) 2.8667(15) 171.2(17)
